data_2238183
loop_
_publ_author_name
'Reiss, Guido J.'
'Leske, Peer B.'

_publ_section_title
;
 2-Aminopyridin-1-ium triiodide
;
_journal_issue 7
_journal_name_full 'Acta Crystallographica Section E'
_journal_page_first o1060
_journal_page_last o1061
_journal_paper_doi 10.1107/S1600536813015389
_journal_volume 69
_journal_year 2013
_chemical_formula_iupac 'C5 H7 N2 +, I3 -'
_chemical_formula_moiety 'C5 H7 N2, I3'
_chemical_formula_sum 'C5 H7 I3 N2'
_chemical_formula_weight 475.83
_chemical_name_systematic
;
2-Aminopyridin-1-ium triiodide
;
_space_group_crystal_system triclinic
_space_group_IT_number 2
_space_group_name_Hall '-P 1'
_space_group_name_H-M_alt 'P -1'
_symmetry_space_group_name_Hall '-P 1'
_symmetry_space_group_name_H-M 'P -1'
_atom_sites_solution_hydrogens difmap
_audit_creation_method SHELXL-2013
_cell_angle_alpha 117.805(6)
_cell_angle_beta 90.939(4)
_cell_angle_gamma 109.640(5)
_cell_formula_units_Z 2
_cell_length_a 8.0446(4)
_cell_length_b 8.9973(5)
_cell_length_c 9.1464(4)
_cell_measurement_reflns_used 6254
_cell_measurement_temperature 100.0(10)
_cell_measurement_theta_max 32.6429
_cell_measurement_theta_min 3.0462
_cell_volume 539.46(6)
_computing_cell_refinement 'CrysAlis PRO (Oxford Diffraction, 2009)'
_computing_data_collection 'CrysAlis PRO (Oxford Diffraction, 2009)'
_computing_data_reduction 'CrysAlis PRO (Oxford Diffraction, 2009)'
_computing_molecular_graphics 'DIAMOND (Brandenburg, 2012)'
_computing_publication_material 'publCIF (Westrip, 2010)'
_computing_structure_refinement 'SHELXL2013 (Sheldrick, 2008)'
_computing_structure_solution 'SHELXS2013 (Sheldrick, 2008)'
_diffrn_ambient_temperature 100.0(10)
_diffrn_detector_area_resol_mean 16.2711
_diffrn_measured_fraction_theta_full 0.997
_diffrn_measured_fraction_theta_max 0.998
_diffrn_measurement_device_type 'Oxford Diffraction Xcalibur Eos'
_diffrn_measurement_method '\w scans'
_diffrn_radiation_monochromator 'equatorial mounted graphite'
_diffrn_radiation_type MoK\a
_diffrn_radiation_wavelength 0.71073
_diffrn_reflns_av_R_equivalents 0.0209
_diffrn_reflns_limit_h_max 9
_diffrn_reflns_limit_h_min -10
_diffrn_reflns_limit_k_max 11
_diffrn_reflns_limit_k_min -11
_diffrn_reflns_limit_l_max 11
_diffrn_reflns_limit_l_min -11
_diffrn_reflns_number 5668
_diffrn_reflns_theta_full 25.242
_diffrn_reflns_theta_max 26.300
_diffrn_reflns_theta_min 3.056
_exptl_absorpt_coefficient_mu 8.635
_exptl_absorpt_correction_T_max 0.698
_exptl_absorpt_correction_T_min 0.083
_exptl_absorpt_correction_type analytical
_exptl_absorpt_process_details
;
[CrysAlis PRO (Oxford Diffraction, 2009)
based on expressions derived
by Clark & Reid (1995)]
;
_exptl_crystal_colour orange
_exptl_crystal_density_diffrn 2.929
_exptl_crystal_description plate
_exptl_crystal_F_000 420
_exptl_crystal_size_max 0.4303
_exptl_crystal_size_mid 0.4093
_exptl_crystal_size_min 0.0400
_refine_diff_density_max 0.992
_refine_diff_density_min -0.588
_refine_ls_extinction_coef 0.0075(2)
_refine_ls_extinction_expression Fc^*^=kFc[1+0.001xFc^2^\l^3^/sin(2\q)]^-1/4^
_refine_ls_extinction_method SHELXL
_refine_ls_goodness_of_fit_ref 1.007
_refine_ls_hydrogen_treatment mixed
_refine_ls_matrix_type full
_refine_ls_number_parameters 117
_refine_ls_number_reflns 2186
_refine_ls_number_restraints 2
_refine_ls_restrained_S_all 1.007
_refine_ls_R_factor_all 0.0196
_refine_ls_R_factor_gt 0.0182
_refine_ls_shift/su_max 0.001
_refine_ls_shift/su_mean 0.000
_refine_ls_structure_factor_coef Fsqd
_refine_ls_weighting_details
;
 w=1/[\s^2^(Fo^2^)+(0.0150P)^2^+1.5000P]
 where P=(Fo^2^+2Fc^2^)/3
;
_refine_ls_weighting_scheme calc
_refine_ls_wR_factor_gt 0.0401
_refine_ls_wR_factor_ref 0.0407
_reflns_number_gt 2078
_reflns_number_total 2186
_reflns_threshold_expression 'I > 2\s(I)'
_cod_data_source_file hg5319.cif
_cod_data_source_block I
_cod_database_code 2238183
_cod_database_fobs_code 2238183
_shelx_space_group_comment
;
The symmetry employed for this shelxl refinement is uniquely defined
by the following loop, which should always be used as a source of
symmetry information in preference to the above space-group names.
They are only intended as comments.
;
_shelxl_version_number 20.13

loop_
_space_group_symop_operation_xyz
'x, y, z'
'-x, -y, -z'

loop_
_atom_site_type_symbol
_atom_site_label
_atom_site_fract_x
_atom_site_fract_y
_atom_site_fract_z
_atom_site_U_iso_or_equiv
_atom_site_adp_type
_atom_site_calc_flag
_atom_site_occupancy
I I1 0.09076(3) 0.38499(3) 0.61148(3) 0.01704(8) Uani d 1
I I2 0.19010(3) 0.35305(3) 0.90314(3) 0.01422(7) Uani d 1
I I3 0.26150(3) 0.30976(3) 1.18942(3) 0.01955(8) Uani d 1
N N1 0.2469(4) 0.8865(5) 0.8153(4) 0.0250(7) Uani d 1
H H11 0.162(4) 0.782(3) 0.774(5) 0.031(12) Uiso d 1
H H12 0.236(6) 0.968(5) 0.907(3) 0.037(13) Uiso d 1
N N2 0.4056(4) 0.7899(4) 0.6047(4) 0.0182(6) Uani d 1
H H2 0.325(6) 0.686(6) 0.561(5) 0.026(12) Uiso d 1
C C1 0.3907(4) 0.9236(5) 0.7495(4) 0.0166(7) Uani d 1
C C3 0.5493(5) 0.8151(5) 0.5310(5) 0.0186(7) Uani d 1
H H3 0.547(5) 0.712(6) 0.435(5) 0.022 Uiso d 1
C C4 0.6862(5) 0.9812(5) 0.5996(5) 0.0217(8) Uani d 1
H H4 0.783(6) 0.990(6) 0.549(5) 0.026 Uiso d 1
C C5 0.6744(5) 1.1248(5) 0.7472(5) 0.0218(8) Uani d 1
H H5 0.763(6) 1.249(6) 0.799(5) 0.026(11) Uiso d 1
C C6 0.5316(5) 1.0977(5) 0.8221(5) 0.0192(7) Uani d 1
H H6 0.520(5) 1.191(6) 0.915(5) 0.023 Uiso d 1

loop_
_atom_site_aniso_label
_atom_site_aniso_U_11
_atom_site_aniso_U_22
_atom_site_aniso_U_33
_atom_site_aniso_U_12
_atom_site_aniso_U_13
_atom_site_aniso_U_23
I1 0.01701(12) 0.01880(13) 0.01929(13) 0.00609(9) 0.00315(8) 0.01316(10)
I2 0.01360(12) 0.01388(12) 0.01490(12) 0.00556(9) 0.00260(8) 0.00688(9)
I3 0.02394(13) 0.02233(13) 0.01393(12) 0.01008(10) 0.00330(9) 0.00953(10)
N1 0.0238(17) 0.0189(17) 0.0238(17) 0.0040(14) 0.0102(14) 0.0070(15)
N2 0.0174(14) 0.0122(15) 0.0205(15) 0.0032(12) 0.0019(12) 0.0068(13)
C1 0.0165(16) 0.0179(18) 0.0177(17) 0.0060(14) 0.0010(13) 0.0111(15)
C3 0.0182(17) 0.0172(18) 0.0216(18) 0.0094(14) 0.0050(14) 0.0090(15)
C4 0.0165(17) 0.0216(19) 0.028(2) 0.0087(15) 0.0073(15) 0.0126(17)
C5 0.0162(17) 0.0159(18) 0.028(2) 0.0045(15) 0.0002(14) 0.0084(16)
C6 0.0181(17) 0.0158(18) 0.0185(18) 0.0063(14) -0.0013(14) 0.0051(15)

loop_
_atom_type_symbol
_atom_type_description
_atom_type_scat_dispersion_real
_atom_type_scat_dispersion_imag
_atom_type_scat_source
C C 0.0033 0.0016 'International Tables Vol C Tables 4.2.6.8 and 6.1.1.4'
H H 0.0000 0.0000 'International Tables Vol C Tables 4.2.6.8 and 6.1.1.4'
N N 0.0061 0.0033 'International Tables Vol C Tables 4.2.6.8 and 6.1.1.4'
I I -0.4742 1.8119 'International Tables Vol C Tables 4.2.6.8 and 6.1.1.4'

loop_
_geom_angle_atom_site_label_1
_geom_angle_atom_site_label_2
_geom_angle_atom_site_label_3
_geom_angle
I3 I2 I1 176.017(9)
C1 N1 H11 125(3)
C1 N1 H12 121(3)
H11 N1 H12 114(4)
C1 N2 C3 123.2(3)
C1 N2 H2 118(3)
C3 N2 H2 118(3)
N1 C1 N2 119.4(3)
N1 C1 C6 123.5(3)
N2 C1 C6 117.1(3)
N2 C3 C4 120.4(3)
N2 C3 H3 115(3)
C4 C3 H3 124(3)
C3 C4 C5 118.3(3)
C3 C4 H4 117(3)
C5 C4 H4 124(3)
C6 C5 C4 120.9(3)
C6 C5 H5 116(2)
C4 C5 H5 123(3)
C5 C6 C1 120.0(3)
C5 C6 H6 121(3)
C1 C6 H6 118(3)

loop_
_geom_bond_atom_site_label_1
_geom_bond_atom_site_label_2
_geom_bond_distance
I1 I2 2.9389(3)
I2 I3 2.8966(3)
N1 C1 1.328(5)
N1 H11 0.849(10)
N1 H12 0.847(10)
N2 C1 1.353(5)
N2 C3 1.354(5)
N2 H2 0.83(4)
C1 C6 1.411(5)
C3 C4 1.355(5)
C3 H3 0.93(4)
C4 C5 1.400(5)
C4 H4 0.91(4)
C5 C6 1.358(5)
C5 H5 0.97(4)
C6 H6 0.91(4)

loop_
_geom_hbond_atom_site_label_D
_geom_hbond_atom_site_label_H
_geom_hbond_atom_site_label_A
_geom_hbond_site_symmetry_A
_geom_hbond_distance_DH
_geom_hbond_distance_HA
_geom_hbond_distance_DA
_geom_hbond_angle_DHA
N1 H11 I1 . 0.849(10) 2.99(3) 3.698(3) 142(4)
N1 H12 I3 1_565 0.847(10) 2.887(17) 3.709(3) 164(4)
N2 H2 I1 . 0.83(4) 2.97(5) 3.702(3) 147(4)

loop_
_geom_torsion_atom_site_label_1
_geom_torsion_atom_site_label_2
_geom_torsion_atom_site_label_3
_geom_torsion_atom_site_label_4
_geom_torsion
C3 N2 C1 N1 -178.6(3)
C3 N2 C1 C6 1.7(5)
C1 N2 C3 C4 -1.4(5)
N2 C3 C4 C5 -0.3(6)
C3 C4 C5 C6 1.5(6)
C4 C5 C6 C1 -1.2(6)
N1 C1 C6 C5 179.9(4)
N2 C1 C6 C5 -0.4(5)
